data_9007836
loop_
_publ_author_name
'Range, K. J.'
'Bauer, K.'
'Klement, U.'

_publ_section_title
;
 (NH4)Mo3O9, an ammonium molybdenum bronze
;
_journal_name_full 'Acta Crystallographica, Section C'
_journal_page_first 2007
_journal_page_last 2009
_journal_paper_doi 10.1107/S0108270190002633
_journal_volume 46
_journal_year 1990
_chemical_formula_structural (NH4)Mo3O9
_chemical_formula_sum 'Mo3 N O9'
_space_group_IT_number 12
_symmetry_space_group_name_Hall '-C 2y'
_symmetry_space_group_name_H-M 'C 1 2/m 1'
_cell_angle_alpha 90
_cell_angle_beta 93.56
_cell_angle_gamma 90
_cell_length_a 14.819
_cell_length_b 7.708
_cell_length_c 6.386
_cell_formula_units_Z 4
_cell_volume 728.032
_database_code_amcsd 0010198
_exptl_crystal_density_diffrn 4.067
_cod_original_formula_sum 'Mo3 O9 N'
_cod_database_code 9007836
_amcsd_formula_title (NH4)Mo3O9

loop_
_space_group_symop_operation_xyz
x,y,z
1/2+x,1/2+y,z
x,-y,z
1/2+x,1/2-y,z
-x,y,-z
1/2-x,1/2+y,-z
-x,-y,-z
1/2-x,1/2-y,-z

loop_
_atom_site_label
_atom_site_fract_x
_atom_site_fract_y
_atom_site_fract_z
_atom_site_U_iso_or_equiv
Mo1 0.05781 0.26130 0.27020 0.00750
Mo2 0.11780 0.00000 0.64440 0.00910
O1 0.00000 0.25800 0.00000 0.00900
O2 0.08050 0.23700 0.59160 0.01000
O3 0.16660 0.25900 0.21400 0.01400
O4 0.03860 0.00000 0.30900 0.00500
O5 0.21830 0.00000 0.52900 0.01400
O6 0.14540 0.00000 0.90400 0.01600
O7 0.53850 0.00000 0.29600 0.01300
N 0.31490 0.00000 0.17700 0.01500

loop_
_cod_related_entry_id
_cod_related_entry_database
_cod_related_entry_code
1 AMCSD 0010198
